data_7124201
loop_
_publ_author_name
'Feng, Rui'
'Yang, Wenbang'
'Wang, Wenqing'
'Zhao, Yue'
'Tan, Gengwen'
'Zhang, Li'
'Wang, Xinping'

_publ_section_title
;
 Isolable diboryl radicals acting as highly efficient reaction
 intermediates under mild conditions
;
_journal_name_full 'Chemical Communications'
_journal_paper_doi 10.1039/C9CC06514H
_journal_year 2019
_chemical_formula_sum 'C32 H44 B2 N O2'
_chemical_formula_weight 496.30
_space_group_crystal_system orthorhombic
_space_group_IT_number 56
_space_group_name_Hall '-P 2ab 2ac'
_space_group_name_H-M_alt 'P c c n'
_symmetry_space_group_name_Hall '-P 2ab 2ac'
_symmetry_space_group_name_H-M 'P c c n'
_atom_sites_solution_hydrogens mixed
_audit_creation_method SHELXL-2016/6
_audit_update_record
;
2019-05-01 deposited with the CCDC.    2019-09-18 downloaded from the CCDC.
;
_cell_angle_alpha 90
_cell_angle_beta 90
_cell_angle_gamma 90
_cell_formula_units_Z 4
_cell_length_a 7.3012(19)
_cell_length_b 14.676(4)
_cell_length_c 28.022(7)
_cell_measurement_reflns_used 4098
_cell_measurement_temperature 153(2)
_cell_measurement_theta_max 25.23
_cell_measurement_theta_min 2.78
_cell_volume 3002.6(14)
_computing_cell_refinement 'Bruker SAINT'
_computing_data_collection 'Bruker APEX2'
_computing_data_reduction 'Bruker SAINT'
_computing_molecular_graphics 'Bruker SHELXTL'
_computing_publication_material 'Bruker SHELXTL'
_computing_structure_refinement 'SHELXL-2016/6 (Sheldrick, 2016)'
_computing_structure_solution 'SHELXT 2014/4 (Sheldrick, 2014)'
_diffrn_ambient_temperature 153(2)
_diffrn_measured_fraction_theta_full 0.999
_diffrn_measured_fraction_theta_max 0.999
_diffrn_measurement_device_type 'Bruker D8 CMOS'
_diffrn_measurement_method '\f and \w scans'
_diffrn_radiation_type MoK\a
_diffrn_radiation_wavelength 0.71073
_diffrn_reflns_av_R_equivalents 0.0901
_diffrn_reflns_av_unetI/netI 0.0497
_diffrn_reflns_Laue_measured_fraction_full 0.999
_diffrn_reflns_Laue_measured_fraction_max 0.999
_diffrn_reflns_limit_h_max 8
_diffrn_reflns_limit_h_min -8
_diffrn_reflns_limit_k_max 17
_diffrn_reflns_limit_k_min -15
_diffrn_reflns_limit_l_max 33
_diffrn_reflns_limit_l_min -33
_diffrn_reflns_number 19848
_diffrn_reflns_point_group_measured_fraction_full 0.999
_diffrn_reflns_point_group_measured_fraction_max 0.999
_diffrn_reflns_theta_full 25.009
_diffrn_reflns_theta_max 25.009
_diffrn_reflns_theta_min 2.776
_diffrn_source 'fine-focus sealed tube'
_exptl_absorpt_coefficient_mu 0.066
_exptl_absorpt_correction_T_max 0.7456
_exptl_absorpt_correction_T_min 0.6382
_exptl_absorpt_correction_type multi-scan
_exptl_absorpt_process_details 'SADABS (Bruker, 2014)'
_exptl_crystal_colour blue
_exptl_crystal_density_diffrn 1.098
_exptl_crystal_density_method 'not measured'
_exptl_crystal_description block
_exptl_crystal_F_000 1076
_exptl_crystal_size_max 0.190
_exptl_crystal_size_mid 0.160
_exptl_crystal_size_min 0.140
_refine_diff_density_max 0.244
_refine_diff_density_min -0.229
_refine_diff_density_rms 0.051
_refine_ls_extinction_method none
_refine_ls_goodness_of_fit_ref 1.035
_refine_ls_hydrogen_treatment constr
_refine_ls_matrix_type full
_refine_ls_number_parameters 188
_refine_ls_number_reflns 2658
_refine_ls_number_restraints 0
_refine_ls_restrained_S_all 1.035
_refine_ls_R_factor_all 0.0967
_refine_ls_R_factor_gt 0.0632
_refine_ls_shift/su_max 0.003
_refine_ls_shift/su_mean 0.000
_refine_ls_structure_factor_coef Fsqd
_refine_ls_weighting_details 'w=1/[\s^2^(Fo^2^)+(0.0799P)^2^+2.1626P] where P=(Fo^2^+2Fc^2^)/3'
_refine_ls_weighting_scheme calc
_refine_ls_wR_factor_gt 0.1538
_refine_ls_wR_factor_ref 0.1761
_reflns_Friedel_coverage 0.000
_reflns_number_gt 1845
_reflns_number_total 2658
_reflns_threshold_expression 'I > 2\s(I)'
_cod_data_source_file c9cc06514h2.cif
_cod_data_source_block 4
_cod_database_code 7124201
_shelx_shelxl_version_number 2016/6
_shelx_space_group_comment
;
The symmetry employed for this shelxl refinement is uniquely defined
by the following loop, which should always be used as a source of
symmetry information in preference to the above space-group names.
They are only intended as comments.
;
_shelx_estimated_absorpt_t_min 0.988
_shelx_estimated_absorpt_t_max 0.991

loop_
_space_group_symop_operation_xyz
'x, y, z'
'-x+1/2, -y+1/2, z'
'x+1/2, -y, -z+1/2'
'-x, y+1/2, -z+1/2'
'-x, -y, -z'
'x-1/2, y-1/2, -z'
'-x-1/2, y, z-1/2'
'x, -y-1/2, z-1/2'

loop_
_atom_site_label
_atom_site_type_symbol
_atom_site_fract_x
_atom_site_fract_y
_atom_site_fract_z
_atom_site_U_iso_or_equiv
_atom_site_adp_type
_atom_site_occupancy
_atom_site_site_symmetry_order
_atom_site_calc_flag
_atom_site_refinement_flags_posn
_atom_site_refinement_flags_adp
_atom_site_refinement_flags_occupancy
_atom_site_disorder_assembly
_atom_site_disorder_group
C16 C 0.7125(11) 0.5573(4) 0.2422(2) 0.082(2) Uani 0.6 1 d . . P A 1
H16A H 0.636745 0.527039 0.219053 0.123 Uiso 0.6 1 d R U P A 1
H16B H 0.838926 0.549739 0.233663 0.123 Uiso 0.6 1 d R U P A 1
H16C H 0.691285 0.531309 0.273123 0.123 Uiso 0.6 1 d R U P A 1
O1 O 0.6450(3) 0.68683(13) 0.19166(6) 0.0478(6) Uani 1 1 d . . . . .
N1 N 0.750000 0.750000 0.11752(9) 0.0311(7) Uani 1 2 d S T P . .
C1 C 0.6681(3) 0.68087(16) 0.09136(8) 0.0316(6) Uani 1 1 d . . . . .
H1 H 0.609075 0.634309 0.107814 0.038 Uiso 1 1 calc R U . . .
C2 C 0.6697(3) 0.67781(15) 0.04300(8) 0.0293(6) Uani 1 1 d . . . . .
C3 C 0.750000 0.750000 0.01485(11) 0.0276(7) Uani 1 2 d S T P . .
C4 C 0.5713(4) 0.59810(17) 0.02064(9) 0.0386(7) Uani 1 1 d . . . . .
H4A H 0.506228 0.565081 0.044869 0.058 Uiso 1 1 calc R U . . .
H4B H 0.658871 0.558549 0.005674 0.058 Uiso 1 1 calc R U . . .
H4C H 0.486268 0.619969 -0.002842 0.058 Uiso 1 1 calc R U . . .
C5 C 0.7703(3) 0.65675(15) -0.06941(8) 0.0272(6) Uani 1 1 d . . . . .
C6 C 0.6389(3) 0.62657(16) -0.10289(8) 0.0279(6) Uani 1 1 d . . . . .
C7 C 0.6582(4) 0.54240(17) -0.12526(8) 0.0339(6) Uani 1 1 d . . . . .
H7 H 0.567321 0.522927 -0.146150 0.041 Uiso 1 1 calc R U . . .
C8 C 0.8087(4) 0.48662(17) -0.11742(9) 0.0371(7) Uani 1 1 d . . . . .
C9 C 0.9416(4) 0.51796(17) -0.08602(9) 0.0373(7) Uani 1 1 d . . . . .
H9 H 1.046454 0.483102 -0.081331 0.045 Uiso 1 1 calc R U . . .
C10 C 0.9234(3) 0.59984(16) -0.06129(8) 0.0315(6) Uani 1 1 d . . . . .
C11 C 0.4695(4) 0.68154(18) -0.11361(9) 0.0363(6) Uani 1 1 d . . . . .
H11A H 0.399147 0.651371 -0.137860 0.055 Uiso 1 1 calc R U . . .
H11B H 0.504314 0.741006 -0.124626 0.055 Uiso 1 1 calc R U . . .
H11C H 0.397077 0.687259 -0.085170 0.055 Uiso 1 1 calc R U . . .
C12 C 0.8278(5) 0.39456(19) -0.14119(12) 0.0568(9) Uani 1 1 d . . . . .
H12A H 0.854032 0.349181 -0.117479 0.085 Uiso 1 1 calc R U . . .
H12B H 0.925923 0.396630 -0.163970 0.085 Uiso 1 1 calc R U . . .
H12C H 0.715603 0.379454 -0.157197 0.085 Uiso 1 1 calc R U . . .
C13 C 1.0710(4) 0.62451(18) -0.02572(10) 0.0413(7) Uani 1 1 d . . . . .
H13A H 1.177762 0.588012 -0.031539 0.062 Uiso 1 1 calc R U . . .
H13B H 1.027147 0.613389 0.006053 0.062 Uiso 1 1 calc R U . . .
H13C H 1.101655 0.687786 -0.029086 0.062 Uiso 1 1 calc R U . . .
C15 C 0.6625(6) 0.6723(3) 0.24257(11) 0.0738(12) Uani 1 1 d . . . . .
C14 C 0.4801(7) 0.6574(3) 0.26325(13) 0.0967(16) Uani 1 1 d . . . . .
H14A H 0.492361 0.640654 0.296207 0.145 Uiso 1 1 calc R U . . .
H14B H 0.419152 0.609444 0.246219 0.145 Uiso 1 1 calc R U . . .
H14C H 0.409580 0.712442 0.260838 0.145 Uiso 1 1 calc R U . . .
B1 B 0.750000 0.750000 -0.04041(14) 0.0283(8) Uani 1 2 d S T P . .
B2 B 0.750000 0.750000 0.16936(14) 0.0380(10) Uani 1 2 d S T P . .
C16' C 0.8365(16) 0.6272(6) 0.2539(3) 0.078(3) Uani 0.4 1 d . . P A 2
H16D H 0.834662 0.564952 0.243432 0.116 Uiso 0.4 1 d R U P A 2
H16E H 0.932892 0.659312 0.237772 0.116 Uiso 0.4 1 d R U P A 2
H16F H 0.857402 0.629232 0.287712 0.116 Uiso 0.4 1 d R U P A 2
C17 C 0.6935(10) 0.7862(4) 0.26411(19) 0.0499(15) Uani 0.5 1 d . . P A 2
H17A H 0.712229 0.784964 0.298022 0.060 Uiso 0.5 1 d R U P A 2
H17B H 0.584429 0.820634 0.257782 0.060 Uiso 0.5 1 d R U P A 2

loop_
_atom_site_aniso_label
_atom_site_aniso_U_11
_atom_site_aniso_U_22
_atom_site_aniso_U_33
_atom_site_aniso_U_23
_atom_site_aniso_U_13
_atom_site_aniso_U_12
C16 0.108(6) 0.070(4) 0.068(4) 0.028(3) -0.015(4) -0.004(4)
O1 0.0554(13) 0.0599(12) 0.0280(10) 0.0086(9) 0.0015(9) -0.0035(10)
N1 0.0366(17) 0.0315(15) 0.0251(14) 0.000 0.000 0.0004(14)
C1 0.0321(14) 0.0290(13) 0.0336(14) 0.0031(10) 0.0014(11) -0.0022(11)
C2 0.0288(13) 0.0282(13) 0.0308(12) -0.0007(10) -0.0002(11) -0.0026(11)
C3 0.0263(18) 0.0256(17) 0.0309(17) 0.000 0.000 -0.0010(15)
C4 0.0455(17) 0.0358(14) 0.0344(14) 0.0015(11) 0.0014(12) -0.0160(13)
C5 0.0272(13) 0.0287(12) 0.0256(12) 0.0032(9) 0.0032(10) -0.0020(10)
C6 0.0295(13) 0.0308(13) 0.0235(11) 0.0010(9) 0.0042(10) -0.0029(10)
C7 0.0377(15) 0.0345(14) 0.0295(13) -0.0030(10) 0.0034(11) -0.0049(12)
C8 0.0436(17) 0.0314(13) 0.0362(14) -0.0007(11) 0.0108(12) 0.0022(12)
C9 0.0354(15) 0.0341(14) 0.0424(15) 0.0052(11) 0.0091(12) 0.0082(12)
C10 0.0312(14) 0.0319(13) 0.0314(13) 0.0076(10) 0.0042(11) 0.0010(11)
C11 0.0339(15) 0.0429(15) 0.0322(13) -0.0049(11) -0.0041(11) 0.0023(12)
C12 0.062(2) 0.0381(16) 0.070(2) -0.0135(15) 0.0084(17) 0.0051(15)
C13 0.0316(15) 0.0432(16) 0.0492(16) 0.0065(12) -0.0043(12) 0.0060(13)
C15 0.072(3) 0.121(3) 0.0276(16) 0.0148(18) 0.0034(17) -0.001(2)
C14 0.112(4) 0.128(4) 0.051(2) -0.008(2) 0.025(2) -0.046(3)
B1 0.0175(18) 0.032(2) 0.036(2) 0.000 0.000 -0.0022(16)
B2 0.039(2) 0.044(2) 0.031(2) 0.000 0.000 0.008(2)
C16' 0.158(11) 0.039(5) 0.036(4) 0.006(3) -0.025(5) 0.028(6)
C17 0.066(4) 0.057(4) 0.027(3) -0.010(2) 0.003(3) 0.000(3)

loop_
_atom_type_symbol
_atom_type_description
_atom_type_scat_dispersion_real
_atom_type_scat_dispersion_imag
_atom_type_scat_source
C C 0.0033 0.0016 'International Tables Vol C Tables 4.2.6.8 and 6.1.1.4'
H H 0.0000 0.0000 'International Tables Vol C Tables 4.2.6.8 and 6.1.1.4'
B B 0.0013 0.0007 'International Tables Vol C Tables 4.2.6.8 and 6.1.1.4'
N N 0.0061 0.0033 'International Tables Vol C Tables 4.2.6.8 and 6.1.1.4'
O O 0.0106 0.0060 'International Tables Vol C Tables 4.2.6.8 and 6.1.1.4'

loop_
_geom_angle_atom_site_label_1
_geom_angle_atom_site_label_2
_geom_angle_atom_site_label_3
_geom_angle
_geom_angle_site_symmetry_1
_geom_angle_site_symmetry_3
C15 C16 H16A 109.5 . .
C15 C16 H16B 108.5 . .
H16A C16 H16B 109.5 . .
C15 C16 H16C 110.4 . .
H16A C16 H16C 109.5 . .
H16B C16 H16C 109.5 . .
B2 O1 C15 120.3(3) . .
C1 N1 C1 116.2(3) . 2_665
C1 N1 B2 121.90(13) . .
C1 N1 B2 121.90(13) 2_665 .
C2 C1 N1 123.3(2) . .
C2 C1 H1 118.4 . .
N1 C1 H1 118.4 . .
C1 C2 C3 121.7(2) . .
C1 C2 C4 115.9(2) . .
C3 C2 C4 122.3(2) . .
C2 C3 C2 113.8(3) 2_665 .
C2 C3 B1 123.08(14) 2_665 .
C2 C3 B1 123.08(14) . .
C2 C4 H4A 109.5 . .
C2 C4 H4B 109.5 . .
H4A C4 H4B 109.5 . .
C2 C4 H4C 109.5 . .
H4A C4 H4C 109.5 . .
H4B C4 H4C 109.5 . .
C6 C5 C10 117.3(2) . .
C6 C5 B1 122.9(2) . .
C10 C5 B1 119.8(2) . .
C7 C6 C5 120.6(2) . .
C7 C6 C11 117.9(2) . .
C5 C6 C11 121.5(2) . .
C8 C7 C6 122.2(2) . .
C8 C7 H7 118.9 . .
C6 C7 H7 118.9 . .
C7 C8 C9 117.3(2) . .
C7 C8 C12 122.0(3) . .
C9 C8 C12 120.7(3) . .
C8 C9 C10 122.3(2) . .
C8 C9 H9 118.9 . .
C10 C9 H9 118.9 . .
C9 C10 C5 120.3(2) . .
C9 C10 C13 117.8(2) . .
C5 C10 C13 121.9(2) . .
C6 C11 H11A 109.5 . .
C6 C11 H11B 109.5 . .
H11A C11 H11B 109.5 . .
C6 C11 H11C 109.5 . .
H11A C11 H11C 109.5 . .
H11B C11 H11C 109.5 . .
C8 C12 H12A 109.5 . .
C8 C12 H12B 109.5 . .
H12A C12 H12B 109.5 . .
C8 C12 H12C 109.5 . .
H12A C12 H12C 109.5 . .
H12B C12 H12C 109.5 . .
C10 C13 H13A 109.5 . .
C10 C13 H13B 109.5 . .
H13A C13 H13B 109.5 . .
C10 C13 H13C 109.5 . .
H13A C13 H13C 109.5 . .
H13B C13 H13C 109.5 . .
C17 C15 O1 116.1(4) 2_665 .
C17 C15 C16' 55.6(5) 2_665 .
O1 C15 C16' 110.8(4) . .
C17 C15 C14 126.4(4) 2_665 .
O1 C15 C14 109.3(3) . .
C16' C15 C14 129.2(5) . .
O1 C15 C16 99.0(3) . .
C14 C15 C16 92.8(4) . .
C17 C15 C17 48.2(5) 2_665 .
O1 C15 C17 101.9(3) . .
C16' C15 C17 103.8(5) . .
C14 C15 C17 96.9(4) . .
C15 C14 H14A 109.5 . .
C15 C14 H14B 109.5 . .
H14A C14 H14B 109.5 . .
C15 C14 H14C 109.5 . .
H14A C14 H14C 109.5 . .
H14B C14 H14C 109.5 . .
C3 B1 C5 120.56(14) . 2_665
C3 B1 C5 120.56(14) . .
C5 B1 C5 118.9(3) 2_665 .
O1 B2 O1 125.1(3) 2_665 .
O1 B2 N1 117.45(17) 2_665 .
O1 B2 N1 117.46(17) . .
C17 C16' C15 57.9(5) 2_665 .
C17 C16' H16D 168.4 2_665 .
C15 C16' H16D 110.5 . .
C17 C16' H16E 75.6 2_665 .
C15 C16' H16E 108.1 . .
H16D C16' H16E 109.5 . .
C17 C16' H16F 77.5 2_665 .
C15 C16' H16F 109.7 . .
H16D C16' H16F 109.5 . .
H16E C16' H16F 109.5 . .
C17 C16' H17B 46.5(4) 2_665 2_665
C15 C16' H17B 100.6(7) . 2_665
H16D C16' H17B 142.9 . 2_665
H16E C16' H17B 39.2 . 2_665
H16F C16' H17B 76.7 . 2_665
C16' C17 C15 143.5(6) 2_665 .
C17 C17 C15 48.8(4) 2_665 .
C15 C17 C15 111.5(4) 2_665 .
C16' C17 H17A 104.8 2_665 .
C17 C17 H17A 84.2 2_665 .
C15 C17 H17A 109.8 2_665 .
C15 C17 H17A 109.5 . .
C16' C17 H17B 46.8 2_665 .
C17 C17 H17B 157.6 2_665 .
C15 C17 H17B 108.9 2_665 .
C15 C17 H17B 108.9 . .
H17A C17 H17B 108.1 . .

loop_
_geom_bond_atom_site_label_1
_geom_bond_atom_site_label_2
_geom_bond_distance
_geom_bond_site_symmetry_2
C16 C15 1.728(8) .
C16 H16A 0.9601 .
C16 H16B 0.9600 .
C16 H16C 0.9601 .
O1 B2 1.355(3) .
O1 C15 1.448(3) .
N1 C1 1.387(3) .
N1 C1 1.387(3) 2_665
N1 B2 1.453(5) .
C1 C2 1.356(3) .
C1 H1 0.9300 .
C2 C3 1.445(3) .
C2 C4 1.509(3) .
C3 B1 1.548(5) .
C4 H4A 0.9600 .
C4 H4B 0.9600 .
C4 H4C 0.9600 .
C5 C6 1.413(3) .
C5 C10 1.414(3) .
C5 B1 1.599(3) .
C6 C7 1.393(3) .
C6 C11 1.507(3) .
C7 C8 1.388(4) .
C7 H7 0.9300 .
C8 C9 1.388(4) .
C8 C12 1.513(4) .
C9 C10 1.394(3) .
C9 H9 0.9300 .
C10 C13 1.512(4) .
C11 H11A 0.9600 .
C11 H11B 0.9600 .
C11 H11C 0.9600 .
C12 H12A 0.9600 .
C12 H12B 0.9600 .
C12 H12C 0.9600 .
C13 H13A 0.9600 .
C13 H13B 0.9600 .
C13 H13C 0.9600 .
C15 C17 1.357(7) 2_665
C15 C16' 1.468(10) .
C15 C14 1.469(5) .
C15 C17 1.791(7) .
C14 H14A 0.9600 .
C14 H14B 0.9600 .
C14 H14C 0.9600 .
C16' C17 1.321(10) 2_665
C16' H16D 0.9600 .
C16' H16E 0.9600 .
C16' H16F 0.9598 .
C16' H17B 0.965(12) 2_665
C17 C17 1.345(13) 2_665
C17 H17A 0.9601 .
C17 H17B 0.9601 .

loop_
_geom_torsion_atom_site_label_1
_geom_torsion_atom_site_label_2
_geom_torsion_atom_site_label_3
_geom_torsion_atom_site_label_4
_geom_torsion
_geom_torsion_site_symmetry_1
_geom_torsion_site_symmetry_4
C1 N1 C1 C2 1.67(18) 2_665 .
B2 N1 C1 C2 -178.33(18) . .
N1 C1 C2 C3 -3.3(4) . .
N1 C1 C2 C4 -179.2(2) . .
C1 C2 C3 C2 1.59(17) . 2_665
C4 C2 C3 C2 177.2(3) . 2_665
C1 C2 C3 B1 -178.41(17) . .
C4 C2 C3 B1 -2.8(3) . .
C10 C5 C6 C7 2.4(3) . .
B1 C5 C6 C7 -176.5(2) . .
C10 C5 C6 C11 179.1(2) . .
B1 C5 C6 C11 0.3(3) . .
C5 C6 C7 C8 -2.7(4) . .
C11 C6 C7 C8 -179.6(2) . .
C6 C7 C8 C9 0.0(4) . .
C6 C7 C8 C12 179.0(2) . .
C7 C8 C9 C10 3.0(4) . .
C12 C8 C9 C10 -176.1(2) . .
C8 C9 C10 C5 -3.3(4) . .
C8 C9 C10 C13 176.3(2) . .
C6 C5 C10 C9 0.5(3) . .
B1 C5 C10 C9 179.4(2) . .
C6 C5 C10 C13 -179.0(2) . .
B1 C5 C10 C13 -0.2(3) . .
B2 O1 C15 C17 -10.2(5) . 2_665
B2 O1 C15 C16' -71.1(5) . .
B2 O1 C15 C14 140.6(3) . .
B2 O1 C15 C16 -123.2(3) . .
B2 O1 C15 C17 38.8(4) . .
C2 C3 B1 C5 -35.16(15) 2_665 2_665
C2 C3 B1 C5 144.84(15) . 2_665
C2 C3 B1 C5 144.84(15) 2_665 .
C2 C3 B1 C5 -35.16(15) . .
C6 C5 B1 C3 122.43(18) . .
C10 C5 B1 C3 -56.4(2) . .
C6 C5 B1 C5 -57.57(18) . 2_665
C10 C5 B1 C5 123.6(2) . 2_665
C15 O1 B2 O1 -10.8(2) . 2_665
C15 O1 B2 N1 169.2(2) . .
C1 N1 B2 O1 170.95(16) . 2_665
C1 N1 B2 O1 -9.05(16) 2_665 2_665
C1 N1 B2 O1 -9.05(16) . .
C1 N1 B2 O1 170.95(16) 2_665 .
O1 C15 C16' C17 108.1(5) . 2_665
C14 C15 C16' C17 -111.7(6) . 2_665
C17 C15 C16' C17 -0.6(4) . 2_665
C17 C15 C17 C16' 137.9(13) 2_665 2_665
O1 C15 C17 C16' 23.3(12) . 2_665
C16' C15 C17 C16' 138.5(11) . 2_665
C14 C15 C17 C16' -88.2(12) . 2_665
O1 C15 C17 C17 -114.6(3) . 2_665
C16' C15 C17 C17 0.6(5) . 2_665
C14 C15 C17 C17 133.9(4) . 2_665
C17 C15 C17 C15 58.8(6) 2_665 2_665
O1 C15 C17 C15 -55.8(4) . 2_665
C16' C15 C17 C15 59.4(6) . 2_665
C14 C15 C17 C15 -167.3(4) . 2_665
